data_1552161
loop_
_publ_author_name
'Schumann, Andr\'e'
'Rei\&s, Fabian'
'Jiao, Haijun'
'Rabeah, Jabor'
'Siewert, Jan-Erik'
'Krummenacher, Ivo'
'Braunschweig, Holger'
'Hering-Junghans, Christian'

_publ_section_title
;
 A selective route to aryl-triphosphiranes and their titanocene-induced
 fragmentation
;
_journal_name_full 'Chemical Science'
_journal_paper_doi 10.1039/C9SC02322D
_journal_year 2019
_chemical_formula_moiety 'C40 H56 P2 Ti, 2 (C6 H6)'
_chemical_formula_sum 'C52 H68 P2 Ti'
_chemical_formula_weight 802.90
_space_group_crystal_system monoclinic
_space_group_IT_number 15
_space_group_name_Hall '-C 2yc'
_space_group_name_H-M_alt 'C 1 2/c 1'
_symmetry_space_group_name_Hall '-C 2yc'
_symmetry_space_group_name_H-M 'C 1 2/c 1'
_atom_sites_solution_hydrogens geom
_audit_creation_method SHELXL-2014/7
_audit_update_record
;
2019-05-09 deposited with the CCDC.    2019-08-06 downloaded from the CCDC.
;
_cell_angle_alpha 90
_cell_angle_beta 107.8970(10)
_cell_angle_gamma 90
_cell_formula_units_Z 4
_cell_length_a 25.4903(14)
_cell_length_b 11.6583(6)
_cell_length_c 16.4490(9)
_cell_measurement_reflns_used 8998
_cell_measurement_temperature 150(2)
_cell_measurement_theta_max 28.33
_cell_measurement_theta_min 2.47
_cell_volume 4651.7(4)
_computing_cell_refinement 'SAINT (Bruker, 2013)'
_computing_data_collection 'APEX2 (Bruker, 2014)'
_computing_data_reduction SAINT
_computing_molecular_graphics 'ORTEP-3v2.01 (Farrugia, 1997)'
_computing_publication_material 'SHELXL-2014/7 (Sheldrick, 2014)'
_computing_structure_refinement 'SHELXL-2014/7 (Sheldrick, 2014)'
_computing_structure_solution 'SHELXT-2014 (Sheldrick, 2014)'
_diffrn_ambient_temperature 150(2)
_diffrn_measured_fraction_theta_full 1.000
_diffrn_measured_fraction_theta_max 1.000
_diffrn_measurement_device_type 'Bruker APEX-II CCD'
_diffrn_measurement_method '\f and \w scans'
_diffrn_radiation_type MoK\a
_diffrn_radiation_wavelength 0.71073
_diffrn_reflns_av_R_equivalents 0.0448
_diffrn_reflns_av_unetI/netI 0.0280
_diffrn_reflns_Laue_measured_fraction_full 1.000
_diffrn_reflns_Laue_measured_fraction_max 1.000
_diffrn_reflns_limit_h_max 33
_diffrn_reflns_limit_h_min -33
_diffrn_reflns_limit_k_max 15
_diffrn_reflns_limit_k_min -15
_diffrn_reflns_limit_l_max 21
_diffrn_reflns_limit_l_min -21
_diffrn_reflns_number 39812
_diffrn_reflns_point_group_measured_fraction_full 1.000
_diffrn_reflns_point_group_measured_fraction_max 1.000
_diffrn_reflns_theta_full 25.242
_diffrn_reflns_theta_max 28.248
_diffrn_reflns_theta_min 1.679
_diffrn_source 'fine-focus sealed tube'
_exptl_absorpt_coefficient_mu 0.286
_exptl_absorpt_correction_T_max 0.96
_exptl_absorpt_correction_T_min 0.92
_exptl_absorpt_correction_type multi-scan
_exptl_absorpt_process_details 'SADABS (Bruker, 2014)'
_exptl_crystal_colour yellow
_exptl_crystal_density_diffrn 1.146
_exptl_crystal_description needle
_exptl_crystal_F_000 1728
_exptl_crystal_size_max 0.413
_exptl_crystal_size_mid 0.096
_exptl_crystal_size_min 0.082
_refine_diff_density_max 0.316
_refine_diff_density_min -0.267
_refine_diff_density_rms 0.045
_refine_ls_extinction_method none
_refine_ls_goodness_of_fit_ref 1.023
_refine_ls_hydrogen_treatment constr
_refine_ls_matrix_type full
_refine_ls_number_parameters 283
_refine_ls_number_reflns 5757
_refine_ls_number_restraints 0
_refine_ls_restrained_S_all 1.023
_refine_ls_R_factor_all 0.0508
_refine_ls_R_factor_gt 0.0348
_refine_ls_shift/su_max 0.001
_refine_ls_shift/su_mean 0.000
_refine_ls_structure_factor_coef Fsqd
_refine_ls_weighting_details 'w=1/[\s^2^(Fo^2^)+(0.0399P)^2^+3.5469P] where P=(Fo^2^+2Fc^2^)/3'
_refine_ls_weighting_scheme calc
_refine_ls_wR_factor_gt 0.0805
_refine_ls_wR_factor_ref 0.0912
_reflns_Friedel_coverage 0.000
_reflns_number_gt 4567
_reflns_number_total 5757
_reflns_threshold_expression 'I > 2\s(I)'
_cod_data_source_file c9sc02322d2.cif
_cod_data_source_block ax1574_Cp2Ti_PTipp2_cmp_3a
_cod_database_code 1552161
_shelx_shelxl_version_number 2014/7
_shelx_space_group_comment
;
The symmetry employed for this shelxl refinement is uniquely defined
by the following loop, which should always be used as a source of
symmetry information in preference to the above space-group names.
They are only intended as comments.
;
_shelx_estimated_absorpt_t_min 0.891
_shelx_estimated_absorpt_t_max 0.977

loop_
_space_group_symop_operation_xyz
'x, y, z'
'-x, y, -z+1/2'
'x+1/2, y+1/2, z'
'-x+1/2, y+1/2, -z+1/2'
'-x, -y, -z'
'x, -y, z-1/2'
'-x+1/2, -y+1/2, -z'
'x+1/2, -y+1/2, z-1/2'

loop_
_atom_site_label
_atom_site_type_symbol
_atom_site_fract_x
_atom_site_fract_y
_atom_site_fract_z
_atom_site_U_iso_or_equiv
_atom_site_adp_type
_atom_site_occupancy
_atom_site_site_symmetry_order
_atom_site_calc_flag
_atom_site_refinement_flags_posn
_atom_site_refinement_flags_adp
_atom_site_refinement_flags_occupancy
_atom_site_disorder_assembly
_atom_site_disorder_group
C1 C 0.40279(5) 0.43042(11) 0.69288(8) 0.0200(3) Uani 1 1 d . . . . .
C2 C 0.39430(6) 0.34139(12) 0.74628(9) 0.0222(3) Uani 1 1 d . . . . .
C3 C 0.34055(6) 0.31691(13) 0.74609(9) 0.0274(3) Uani 1 1 d . . . . .
H3 H 0.3353 0.2596 0.7839 0.033 Uiso 1 1 calc R U . . .
C4 C 0.29460(6) 0.37241(14) 0.69334(10) 0.0284(3) Uani 1 1 d . . . . .
C5 C 0.30315(6) 0.45234(13) 0.63630(9) 0.0264(3) Uani 1 1 d . . . . .
H5 H 0.2721 0.4884 0.5974 0.032 Uiso 1 1 calc R U . . .
C6 C 0.35559(5) 0.48170(11) 0.63388(9) 0.0216(3) Uani 1 1 d . . . . .
C7 C 0.44001(6) 0.26615(12) 0.80254(9) 0.0251(3) Uani 1 1 d . . . . .
H7 H 0.4753 0.2899 0.7926 0.030 Uiso 1 1 calc R U . . .
C8 C 0.44714(7) 0.28347(15) 0.89754(10) 0.0356(4) Uani 1 1 d . . . . .
H8A H 0.4573 0.3634 0.9132 0.053 Uiso 1 1 calc R U . . .
H8B H 0.4763 0.2326 0.9315 0.053 Uiso 1 1 calc R U . . .
H8C H 0.4124 0.2655 0.9088 0.053 Uiso 1 1 calc R U . . .
C9 C 0.43097(7) 0.13876(13) 0.77903(12) 0.0387(4) Uani 1 1 d . . . . .
H9A H 0.3969 0.1124 0.7889 0.058 Uiso 1 1 calc R U . . .
H9B H 0.4622 0.0940 0.8145 0.058 Uiso 1 1 calc R U . . .
H9C H 0.4280 0.1284 0.7187 0.058 Uiso 1 1 calc R U . . .
C10A C 0.2391(5) 0.3412(10) 0.6973(8) 0.042(3) Uani 0.635(15) 1 d . . P A 1
H10A H 0.2136 0.3903 0.6524 0.050 Uiso 0.635(15) 1 calc R U P A 1
C11A C 0.2294(2) 0.3821(7) 0.7822(3) 0.0497(14) Uani 0.635(15) 1 d . . P A 1
H11A H 0.2434 0.4604 0.7953 0.074 Uiso 0.635(15) 1 calc R U P A 1
H11B H 0.1898 0.3806 0.7755 0.074 Uiso 0.635(15) 1 calc R U P A 1
H11C H 0.2489 0.3308 0.8289 0.074 Uiso 0.635(15) 1 calc R U P A 1
C12A C 0.2200(2) 0.2288(6) 0.6739(4) 0.0471(13) Uani 0.635(15) 1 d . . P A 1
H12A H 0.1830 0.2200 0.6795 0.071 Uiso 0.635(15) 1 calc R U P A 1
H12B H 0.2186 0.2145 0.6146 0.071 Uiso 0.635(15) 1 calc R U P A 1
H12C H 0.2451 0.1737 0.7115 0.071 Uiso 0.635(15) 1 calc R U P A 1
C10B C 0.2330(8) 0.3533(14) 0.6924(12) 0.021(2) Uani 0.365(15) 1 d . . P A 2
H10B H 0.2079 0.3660 0.6331 0.025 Uiso 0.365(15) 1 calc R U P A 2
C11B C 0.2176(5) 0.4209(10) 0.7457(13) 0.072(4) Uani 0.365(15) 1 d . . P A 2
H11D H 0.1796 0.4026 0.7432 0.108 Uiso 0.365(15) 1 calc R U P A 2
H11E H 0.2196 0.5012 0.7293 0.108 Uiso 0.365(15) 1 calc R U P A 2
H11F H 0.2420 0.4090 0.8040 0.108 Uiso 0.365(15) 1 calc R U P A 2
C12B C 0.2304(5) 0.2127(10) 0.7185(15) 0.078(4) Uani 0.365(15) 1 d . . P A 2
H12D H 0.2470 0.1656 0.6836 0.117 Uiso 0.365(15) 1 calc R U P A 2
H12E H 0.1919 0.1898 0.7079 0.117 Uiso 0.365(15) 1 calc R U P A 2
H12F H 0.2507 0.2017 0.7791 0.117 Uiso 0.365(15) 1 calc R U P A 2
C13 C 0.36053(6) 0.56179(12) 0.56284(9) 0.0254(3) Uani 1 1 d . . . . .
H13 H 0.3948 0.6083 0.5862 0.030 Uiso 1 1 calc R U . . .
C14 C 0.36702(8) 0.49081(14) 0.48815(10) 0.0361(4) Uani 1 1 d . . . . .
H14A H 0.4005 0.4440 0.5078 0.054 Uiso 1 1 calc R U . . .
H14B H 0.3698 0.5423 0.4426 0.054 Uiso 1 1 calc R U . . .
H14C H 0.3349 0.4407 0.4662 0.054 Uiso 1 1 calc R U . . .
C15 C 0.31231(7) 0.64525(14) 0.52991(11) 0.0371(4) Uani 1 1 d . . . . .
H15A H 0.2791 0.6026 0.4989 0.056 Uiso 1 1 calc R U . . .
H15B H 0.3211 0.7011 0.4915 0.056 Uiso 1 1 calc R U . . .
H15C H 0.3059 0.6855 0.5783 0.056 Uiso 1 1 calc R U . . .
C16 C 0.43228(6) 0.64377(14) 0.82058(10) 0.0322(3) Uani 1 1 d . . . . .
H16 H 0.4187 0.5690 0.8254 0.039 Uiso 1 1 calc R U . . .
C17 C 0.41007(6) 0.72083(15) 0.75416(11) 0.0335(4) Uani 1 1 d . . . . .
H17 H 0.3787 0.7075 0.7060 0.040 Uiso 1 1 calc R U . . .
C18 C 0.44171(7) 0.82110(14) 0.77035(12) 0.0387(4) Uani 1 1 d . . . . .
H18 H 0.4355 0.8879 0.7356 0.046 Uiso 1 1 calc R U . . .
C19 C 0.48447(7) 0.80506(15) 0.84756(12) 0.0401(4) Uani 1 1 d . . . . .
H19 H 0.5126 0.8587 0.8738 0.048 Uiso 1 1 calc R U . . .
C20 C 0.47803(7) 0.69535(15) 0.87889(10) 0.0366(4) Uani 1 1 d . . . . .
H20 H 0.5007 0.6622 0.9305 0.044 Uiso 1 1 calc R U . . .
C30 C 0.35494(8) 0.17285(15) 0.54645(12) 0.0435(4) Uani 1 1 d . . . . .
H30 H 0.3455 0.2482 0.5590 0.052 Uiso 1 1 calc R U . . .
C31 C 0.33035(8) 0.07909(16) 0.57039(11) 0.0413(4) Uani 1 1 d . . . . .
H31 H 0.3037 0.0900 0.5992 0.050 Uiso 1 1 calc R U . . .
C32 C 0.34400(7) -0.02986(15) 0.55307(12) 0.0429(4) Uani 1 1 d . . . . .
H32 H 0.3270 -0.0942 0.5700 0.051 Uiso 1 1 calc R U . . .
C33 C 0.38244(9) -0.04540(18) 0.51109(15) 0.0550(5) Uani 1 1 d . . . . .
H33 H 0.3922 -0.1208 0.4992 0.066 Uiso 1 1 calc R U . . .
C34 C 0.40677(9) 0.0473(2) 0.48624(15) 0.0630(6) Uani 1 1 d . . . . .
H34 H 0.4330 0.0361 0.4566 0.076 Uiso 1 1 calc R U . . .
C35 C 0.39324(9) 0.15678(18) 0.50426(14) 0.0525(5) Uani 1 1 d . . . . .
H35 H 0.4104 0.2211 0.4875 0.063 Uiso 1 1 calc R U . . .
P1 P 0.47059(2) 0.47864(3) 0.68579(2) 0.01873(9) Uani 1 1 d . . . . .
Ti1 Ti 0.5000 0.67471(3) 0.7500 0.01981(9) Uani 1 2 d S T P . .

loop_
_atom_site_aniso_label
_atom_site_aniso_U_11
_atom_site_aniso_U_22
_atom_site_aniso_U_33
_atom_site_aniso_U_23
_atom_site_aniso_U_13
_atom_site_aniso_U_12
C1 0.0180(6) 0.0196(6) 0.0220(6) -0.0021(5) 0.0058(5) -0.0018(5)
C2 0.0210(7) 0.0226(7) 0.0227(6) -0.0010(5) 0.0063(5) -0.0023(5)
C3 0.0265(7) 0.0293(7) 0.0279(7) 0.0025(6) 0.0108(6) -0.0068(6)
C4 0.0203(7) 0.0345(8) 0.0310(7) -0.0042(6) 0.0091(6) -0.0059(6)
C5 0.0167(6) 0.0314(7) 0.0286(7) -0.0014(6) 0.0032(6) -0.0011(5)
C6 0.0195(6) 0.0200(6) 0.0247(7) -0.0026(5) 0.0057(5) -0.0018(5)
C7 0.0245(7) 0.0227(7) 0.0274(7) 0.0051(6) 0.0071(6) -0.0027(5)
C8 0.0365(9) 0.0412(9) 0.0281(8) 0.0093(7) 0.0084(7) 0.0021(7)
C9 0.0393(9) 0.0235(7) 0.0478(10) 0.0040(7) 0.0051(8) -0.0018(7)
C10A 0.022(4) 0.062(6) 0.042(4) 0.001(3) 0.012(3) 0.004(2)
C11A 0.042(2) 0.060(3) 0.059(3) -0.026(2) 0.031(2) -0.020(2)
C12A 0.0292(18) 0.046(3) 0.070(3) -0.022(2) 0.020(2) -0.0164(17)
C10B 0.006(3) 0.021(3) 0.034(4) 0.004(3) 0.004(3) -0.008(3)
C11B 0.042(5) 0.052(5) 0.143(12) -0.022(6) 0.059(7) -0.013(4)
C12B 0.045(6) 0.045(4) 0.164(14) -0.014(8) 0.062(8) -0.017(4)
C13 0.0207(7) 0.0241(7) 0.0278(7) 0.0032(6) 0.0022(6) -0.0025(5)
C14 0.0461(10) 0.0349(8) 0.0273(8) 0.0023(7) 0.0112(7) -0.0042(7)
C15 0.0284(8) 0.0326(8) 0.0441(9) 0.0114(7) 0.0019(7) 0.0022(6)
C16 0.0316(8) 0.0320(8) 0.0415(9) -0.0077(7) 0.0238(7) 0.0025(6)
C17 0.0200(7) 0.0430(9) 0.0367(8) -0.0115(7) 0.0075(6) 0.0077(6)
C18 0.0402(9) 0.0278(8) 0.0500(10) -0.0016(7) 0.0169(8) 0.0133(7)
C19 0.0331(9) 0.0372(9) 0.0488(10) -0.0227(8) 0.0110(8) -0.0019(7)
C20 0.0365(9) 0.0478(10) 0.0272(8) -0.0063(7) 0.0121(7) 0.0130(7)
C30 0.0547(11) 0.0332(9) 0.0405(10) -0.0066(7) 0.0113(9) -0.0027(8)
C31 0.0425(10) 0.0437(10) 0.0414(9) -0.0060(8) 0.0184(8) -0.0015(8)
C32 0.0372(9) 0.0341(9) 0.0554(11) -0.0016(8) 0.0114(8) -0.0056(7)
C33 0.0472(12) 0.0460(11) 0.0718(14) -0.0118(10) 0.0184(11) 0.0106(9)
C34 0.0462(12) 0.0826(17) 0.0719(15) 0.0003(13) 0.0352(11) 0.0072(11)
C35 0.0484(12) 0.0536(12) 0.0569(12) 0.0072(10) 0.0182(10) -0.0126(9)
P1 0.01533(16) 0.01945(16) 0.02142(17) -0.00044(13) 0.00564(13) -0.00082(12)
Ti1 0.01630(17) 0.01795(16) 0.02450(18) 0.000 0.00526(13) 0.000

loop_
_atom_type_symbol
_atom_type_description
_atom_type_scat_dispersion_real
_atom_type_scat_dispersion_imag
_atom_type_scat_source
C C 0.0033 0.0016 'International Tables Vol C Tables 4.2.6.8 and 6.1.1.4'
P P 0.1023 0.0942 'International Tables Vol C Tables 4.2.6.8 and 6.1.1.4'
Ti Ti 0.2776 0.4457 'International Tables Vol C Tables 4.2.6.8 and 6.1.1.4'
H H 0.0000 0.0000 'International Tables Vol C Tables 4.2.6.8 and 6.1.1.4'

loop_
_geom_angle_atom_site_label_1
_geom_angle_atom_site_label_2
_geom_angle_atom_site_label_3
_geom_angle
_geom_angle_site_symmetry_1
_geom_angle_site_symmetry_3
C2 C1 C6 118.12(12) . .
C2 C1 P1 125.66(10) . .
C6 C1 P1 115.99(10) . .
C3 C2 C1 118.92(13) . .
C3 C2 C7 116.72(12) . .
C1 C2 C7 124.32(12) . .
C4 C3 C2 123.04(13) . .
C4 C3 H3 118.5 . .
C2 C3 H3 118.5 . .
C3 C4 C5 117.35(13) . .
C3 C4 C10A 119.5(6) . .
C5 C4 C10A 123.1(6) . .
C3 C4 C10B 125.9(8) . .
C5 C4 C10B 116.8(7) . .
C4 C5 C6 122.45(13) . .
C4 C5 H5 118.8 . .
C6 C5 H5 118.8 . .
C5 C6 C1 119.65(13) . .
C5 C6 C13 118.47(12) . .
C1 C6 C13 121.71(12) . .
C2 C7 C8 111.91(12) . .
C2 C7 C9 112.13(12) . .
C8 C7 C9 110.28(13) . .
C2 C7 H7 107.4 . .
C8 C7 H7 107.4 . .
C9 C7 H7 107.4 . .
C7 C8 H8A 109.5 . .
C7 C8 H8B 109.5 . .
H8A C8 H8B 109.5 . .
C7 C8 H8C 109.5 . .
H8A C8 H8C 109.5 . .
H8B C8 H8C 109.5 . .
C7 C9 H9A 109.5 . .
C7 C9 H9B 109.5 . .
H9A C9 H9B 109.5 . .
C7 C9 H9C 109.5 . .
H9A C9 H9C 109.5 . .
H9B C9 H9C 109.5 . .
C12A C10A C4 118.1(10) . .
C12A C10A C11A 113.0(8) . .
C4 C10A C11A 112.3(7) . .
C12A C10A H10A 103.9 . .
C4 C10A H10A 103.9 . .
C11A C10A H10A 103.9 . .
C10A C11A H11A 109.5 . .
C10A C11A H11B 109.5 . .
H11A C11A H11B 109.5 . .
C10A C11A H11C 109.5 . .
H11A C11A H11C 109.5 . .
H11B C11A H11C 109.5 . .
C10A C12A H12A 109.5 . .
C10A C12A H12B 109.5 . .
H12A C12A H12B 109.5 . .
C10A C12A H12C 109.5 . .
H12A C12A H12C 109.5 . .
H12B C12A H12C 109.5 . .
C11B C10B C4 114.0(9) . .
C11B C10B C12B 111.3(12) . .
C4 C10B C12B 104.5(13) . .
C11B C10B H10B 109.0 . .
C4 C10B H10B 109.0 . .
C12B C10B H10B 109.0 . .
C10B C11B H11D 109.5 . .
C10B C11B H11E 109.5 . .
H11D C11B H11E 109.5 . .
C10B C11B H11F 109.5 . .
H11D C11B H11F 109.5 . .
H11E C11B H11F 109.5 . .
C10B C12B H12D 109.5 . .
C10B C12B H12E 109.5 . .
H12D C12B H12E 109.5 . .
C10B C12B H12F 109.5 . .
H12D C12B H12F 109.5 . .
H12E C12B H12F 109.5 . .
C15 C13 C6 114.36(13) . .
C15 C13 C14 109.42(13) . .
C6 C13 C14 109.70(12) . .
C15 C13 H13 107.7 . .
C6 C13 H13 107.7 . .
C14 C13 H13 107.7 . .
C13 C14 H14A 109.5 . .
C13 C14 H14B 109.5 . .
H14A C14 H14B 109.5 . .
C13 C14 H14C 109.5 . .
H14A C14 H14C 109.5 . .
H14B C14 H14C 109.5 . .
C13 C15 H15A 109.5 . .
C13 C15 H15B 109.5 . .
H15A C15 H15B 109.5 . .
C13 C15 H15C 109.5 . .
H15A C15 H15C 109.5 . .
H15B C15 H15C 109.5 . .
C17 C16 C20 108.24(15) . .
C17 C16 Ti1 72.62(9) . .
C20 C16 Ti1 72.12(9) . .
C17 C16 H16 125.9 . .
C20 C16 H16 125.9 . .
Ti1 C16 H16 121.1 . .
C16 C17 C18 108.55(15) . .
C16 C17 Ti1 73.35(9) . .
C18 C17 Ti1 71.92(9) . .
C16 C17 H17 125.7 . .
C18 C17 H17 125.7 . .
Ti1 C17 H17 120.7 . .
C17 C18 C19 107.56(15) . .
C17 C18 Ti1 73.69(9) . .
C19 C18 Ti1 71.61(9) . .
C17 C18 H18 126.2 . .
C19 C18 H18 126.2 . .
Ti1 C18 H18 120.3 . .
C20 C19 C18 107.80(15) . .
C20 C19 Ti1 73.92(9) . .
C18 C19 Ti1 73.38(9) . .
C20 C19 H19 126.1 . .
C18 C19 H19 126.1 . .
Ti1 C19 H19 118.5 . .
C16 C20 C19 107.84(15) . .
C16 C20 Ti1 73.66(9) . .
C19 C20 Ti1 71.21(9) . .
C16 C20 H20 126.1 . .
C19 C20 H20 126.1 . .
Ti1 C20 H20 120.8 . .
C35 C30 C31 119.54(18) . .
C35 C30 H30 120.2 . .
C31 C30 H30 120.2 . .
C32 C31 C30 120.65(17) . .
C32 C31 H31 119.7 . .
C30 C31 H31 119.7 . .
C31 C32 C33 119.54(18) . .
C31 C32 H32 120.2 . .
C33 C32 H32 120.2 . .
C34 C33 C32 120.31(19) . .
C34 C33 H33 119.8 . .
C32 C33 H33 119.8 . .
C33 C34 C35 120.04(19) . .
C33 C34 H34 120.0 . .
C35 C34 H34 120.0 . .
C30 C35 C34 119.91(19) . .
C30 C35 H35 120.0 . .
C34 C35 H35 120.0 . .
C1 P1 P1 108.39(5) . 2_656
C1 P1 Ti1 114.17(4) . .
P1 P1 Ti1 64.478(9) 2_656 .
C19 Ti1 C19 98.61(10) . 2_656
C19 Ti1 C18 82.72(7) . 2_656
C19 Ti1 C18 35.01(6) 2_656 2_656
C19 Ti1 C18 35.01(6) . .
C19 Ti1 C18 82.72(7) 2_656 .
C18 Ti1 C18 87.03(9) 2_656 .
C19 Ti1 C20 133.46(7) . 2_656
C19 Ti1 C20 34.87(6) 2_656 2_656
C18 Ti1 C20 57.66(6) 2_656 2_656
C18 Ti1 C20 112.80(6) . 2_656
C19 Ti1 C20 34.87(6) . .
C19 Ti1 C20 133.46(7) 2_656 .
C18 Ti1 C20 112.79(7) 2_656 .
C18 Ti1 C20 57.66(6) . .
C20 Ti1 C20 168.32(9) 2_656 .
C19 Ti1 C17 103.99(6) . 2_656
C19 Ti1 C17 57.52(6) 2_656 2_656
C18 Ti1 C17 34.40(6) 2_656 2_656
C18 Ti1 C17 119.79(7) . 2_656
C20 Ti1 C17 56.97(6) 2_656 2_656
C20 Ti1 C17 119.93(6) . 2_656
C19 Ti1 C17 57.52(6) . .
C19 Ti1 C17 103.99(6) 2_656 .
C18 Ti1 C17 119.79(6) 2_656 .
C18 Ti1 C17 34.40(6) . .
C20 Ti1 C17 119.94(6) 2_656 .
C20 Ti1 C17 56.97(6) . .
C17 Ti1 C17 153.84(9) 2_656 .
C19 Ti1 C16 57.45(6) . .
C19 Ti1 C16 137.33(6) 2_656 .
C18 Ti1 C16 139.63(6) 2_656 .
C18 Ti1 C16 57.14(6) . .
C20 Ti1 C16 149.06(6) 2_656 .
C20 Ti1 C16 34.22(6) . .
C17 Ti1 C16 153.79(6) 2_656 .
C17 Ti1 C16 34.03(6) . .
C19 Ti1 C16 137.33(6) . 2_656
C19 Ti1 C16 57.45(6) 2_656 2_656
C18 Ti1 C16 57.14(6) 2_656 2_656
C18 Ti1 C16 139.63(6) . 2_656
C20 Ti1 C16 34.22(6) 2_656 2_656
C20 Ti1 C16 149.06(6) . 2_656
C17 Ti1 C16 34.03(6) 2_656 2_656
C17 Ti1 C16 153.79(6) . 2_656
C16 Ti1 C16 162.61(8) . 2_656
C19 Ti1 P1 113.11(5) . 2_656
C19 Ti1 P1 141.66(5) 2_656 2_656
C18 Ti1 P1 126.50(5) 2_656 2_656
C18 Ti1 P1 135.57(5) . 2_656
C20 Ti1 P1 110.13(5) 2_656 2_656
C20 Ti1 P1 80.76(4) . 2_656
C17 Ti1 P1 92.96(4) 2_656 2_656
C17 Ti1 P1 110.90(4) . 2_656
C16 Ti1 P1 80.00(4) . 2_656
C16 Ti1 P1 84.31(4) 2_656 2_656
C19 Ti1 P1 141.66(5) . .
C19 Ti1 P1 113.11(5) 2_656 .
C18 Ti1 P1 135.57(5) 2_656 .
C18 Ti1 P1 126.50(5) . .
C20 Ti1 P1 80.75(4) 2_656 .
C20 Ti1 P1 110.14(5) . .
C17 Ti1 P1 110.91(4) 2_656 .
C17 Ti1 P1 92.96(4) . .
C16 Ti1 P1 84.31(4) . .
C16 Ti1 P1 80.00(4) 2_656 .
P1 Ti1 P1 51.042(17) 2_656 .

loop_
_geom_bond_atom_site_label_1
_geom_bond_atom_site_label_2
_geom_bond_distance
_geom_bond_site_symmetry_2
C1 C2 1.4186(19) .
C1 C6 1.4244(18) .
C1 P1 1.8548(13) .
C2 C3 1.3986(19) .
C2 C7 1.5233(19) .
C3 C4 1.385(2) .
C3 H3 0.9500 .
C4 C5 1.386(2) .
C4 C10A 1.482(11) .
C4 C10B 1.580(17) .
C5 C6 1.3923(19) .
C5 H5 0.9500 .
C6 C13 1.5309(19) .
C7 C8 1.530(2) .
C7 C9 1.534(2) .
C7 H7 1.0000 .
C8 H8A 0.9800 .
C8 H8B 0.9800 .
C8 H8C 0.9800 .
C9 H9A 0.9800 .
C9 H9B 0.9800 .
C9 H9C 0.9800 .
C10A C12A 1.409(12) .
C10A C11A 1.565(13) .
C10A H10A 1.0000 .
C11A H11A 0.9800 .
C11A H11B 0.9800 .
C11A H11C 0.9800 .
C12A H12A 0.9800 .
C12A H12B 0.9800 .
C12A H12C 0.9800 .
C10B C11B 1.33(2) .
C10B C12B 1.70(2) .
C10B H10B 1.0000 .
C11B H11D 0.9800 .
C11B H11E 0.9800 .
C11B H11F 0.9800 .
C12B H12D 0.9800 .
C12B H12E 0.9800 .
C12B H12F 0.9800 .
C13 C15 1.530(2) .
C13 C14 1.532(2) .
C13 H13 1.0000 .
C14 H14A 0.9800 .
C14 H14B 0.9800 .
C14 H14C 0.9800 .
C15 H15A 0.9800 .
C15 H15B 0.9800 .
C15 H15C 0.9800 .
C16 C17 1.393(2) .
C16 C20 1.398(2) .
C16 Ti1 2.3853(15) .
C16 H16 0.9500 .
C17 C18 1.398(2) .
C17 Ti1 2.3759(15) .
C17 H17 0.9500 .
C18 C19 1.409(3) .
C18 Ti1 2.3534(15) .
C18 H18 0.9500 .
C19 C20 1.407(3) .
C19 Ti1 2.3306(16) .
C19 H19 0.9500 .
C20 Ti1 2.3655(16) .
C20 H20 0.9500 .
C30 C35 1.374(3) .
C30 C31 1.376(3) .
C30 H30 0.9500 .
C31 C32 1.370(2) .
C31 H31 0.9500 .
C32 C33 1.373(3) .
C32 H32 0.9500 .
C33 C34 1.369(3) .
C33 H33 0.9500 .
C34 C35 1.378(3) .
C34 H34 0.9500 .
C35 H35 0.9500 .
P1 P1 2.1826(7) 2_656
P1 Ti1 2.5329(5) .
Ti1 C19 2.3307(16) 2_656
Ti1 C18 2.3533(15) 2_656
Ti1 C20 2.3655(16) 2_656
Ti1 C17 2.3759(15) 2_656
Ti1 C16 2.3853(15) 2_656
Ti1 P1 2.5329(5) 2_656

loop_
_geom_torsion_atom_site_label_1
_geom_torsion_atom_site_label_2
_geom_torsion_atom_site_label_3
_geom_torsion_atom_site_label_4
_geom_torsion
_geom_torsion_site_symmetry_4
C6 C1 C2 C3 -7.39(19) .
P1 C1 C2 C3 178.34(11) .
C6 C1 C2 C7 170.29(13) .
P1 C1 C2 C7 -4.0(2) .
C1 C2 C3 C4 2.8(2) .
C7 C2 C3 C4 -175.04(14) .
C2 C3 C4 C5 2.6(2) .
C2 C3 C4 C10A -180.0(5) .
C2 C3 C4 C10B -177.1(8) .
C3 C4 C5 C6 -3.3(2) .
C10A C4 C5 C6 179.3(6) .
C10B C4 C5 C6 176.4(7) .
C4 C5 C6 C1 -1.4(2) .
C4 C5 C6 C13 173.99(13) .
C2 C1 C6 C5 6.74(19) .
P1 C1 C6 C5 -178.44(11) .
C2 C1 C6 C13 -168.45(12) .
P1 C1 C6 C13 6.37(17) .
C3 C2 C7 C8 -66.55(17) .
C1 C2 C7 C8 115.73(15) .
C3 C2 C7 C9 57.99(18) .
C1 C2 C7 C9 -119.74(15) .
C3 C4 C10A C12A -63.6(11) .
C5 C4 C10A C12A 113.6(10) .
C3 C4 C10A C11A 70.5(9) .
C5 C4 C10A C11A -112.2(8) .
C3 C4 C10B C11B 89.4(16) .
C5 C4 C10B C11B -90.4(16) .
C3 C4 C10B C12B -32.3(14) .
C5 C4 C10B C12B 148.0(10) .
C5 C6 C13 C15 28.46(18) .
C1 C6 C13 C15 -156.29(13) .
C5 C6 C13 C14 -94.90(16) .
C1 C6 C13 C14 80.35(16) .
C20 C16 C17 C18 0.01(17) .
Ti1 C16 C17 C18 -63.77(11) .
C20 C16 C17 Ti1 63.78(11) .
C16 C17 C18 C19 0.63(18) .
Ti1 C17 C18 C19 -64.06(11) .
C16 C17 C18 Ti1 64.70(11) .
C17 C18 C19 C20 -1.03(19) .
Ti1 C18 C19 C20 -66.46(11) .
C17 C18 C19 Ti1 65.44(11) .
C17 C16 C20 C19 -0.65(17) .
Ti1 C16 C20 C19 63.45(11) .
C17 C16 C20 Ti1 -64.10(11) .
C18 C19 C20 C16 1.03(18) .
Ti1 C19 C20 C16 -65.06(11) .
C18 C19 C20 Ti1 66.10(12) .
C35 C30 C31 C32 0.4(3) .
C30 C31 C32 C33 -0.3(3) .
C31 C32 C33 C34 -0.4(3) .
C32 C33 C34 C35 0.8(3) .
C31 C30 C35 C34 0.0(3) .
C33 C34 C35 C30 -0.6(3) .
C2 C1 P1 P1 -39.72(12) 2_656
C6 C1 P1 P1 145.90(9) 2_656
C2 C1 P1 Ti1 -109.33(11) .
C6 C1 P1 Ti1 76.30(10) .
